data_1562115
loop_
_publ_author_name
'Kaasik, Mikk'
'Mart\~onova, Jevgenija'
'Erkman, Kristin'
'Metsala, Andrus'
'J\"arving, Ivar'
'Kanger, T\~onis'

_publ_section_title
;
 Enantioselective Michael addition to vinyl phosphonates <i>via</i>
 hydrogen bond-enhanced halogen bond catalysis.
;
_journal_issue 21
_journal_name_full 'Chemical science'
_journal_page_first 7561
_journal_page_last 7568
_journal_paper_doi 10.1039/d1sc01029h
_journal_volume 12
_journal_year 2021
_chemical_absolute_configuration ad
_chemical_formula_moiety 'C18 H21.53 N3 O7 P'
_chemical_formula_sum 'C18 H21.53 N3 O7 P'
_chemical_formula_weight 422.88
_space_group_crystal_system monoclinic
_space_group_IT_number 4
_space_group_name_Hall 'P 2yb'
_space_group_name_H-M_alt 'P 1 21 1'
_atom_sites_solution_hydrogens geom
_atom_sites_solution_primary dual
_audit_creation_date 2021-02-15
_audit_creation_method
;
Olex2 1.2
(compiled 2018.05.29 svn.r3508 for OlexSys, GUI svn.r5506)
;
_audit_update_record
;
2021-02-15 deposited with the CCDC.	2021-04-26 downloaded from the CCDC.
;
_cell_angle_alpha 90
_cell_angle_beta 92.7200(10)
_cell_angle_gamma 90
_cell_formula_units_Z 2
_cell_length_a 10.09140(10)
_cell_length_b 9.98510(10)
_cell_length_c 10.52040(10)
_cell_measurement_reflns_used 16906
_cell_measurement_temperature 123(2)
_cell_measurement_theta_max 67.1670
_cell_measurement_theta_min 4.2030
_cell_volume 1058.879(18)
_computing_cell_refinement 'CrysAlisPro 1.171.38.43 (Rigaku OD, 2015)'
_computing_data_collection
;
Rigaku CollectionStrategy through HKL-3000 program package
Minor, W., Cymborowski, M., Otwinowski, Z., Chruszcz, M. (2011) 
Acta Cryst. D62, 859-866
;
_computing_data_reduction 'CrysAlisPro 1.171.38.43 (Rigaku OD, 2015)'
_computing_molecular_graphics
;
Mercury CSD 3.10 (Macrae, C. F., et al. (2006). J. Appl. Cryst. 39, 453-457)
POV-Ray 3.7 (Persistence of Vision Pty. Ltd. (2004)) 
;
_computing_publication_material 'Olex2 (Dolomanov et al., 2009)'
_computing_structure_refinement 'ShelXL (Sheldrick, 2015)'
_computing_structure_solution 'SHELXT 2014/5 (Sheldrick, 2014)'
_diffrn_ambient_temperature 123.0
_diffrn_detector 'charge-coupled device (CCD) area detector'
_diffrn_detector_type Saturn944+
_diffrn_measured_fraction_theta_full 0.995
_diffrn_measured_fraction_theta_max 0.995
_diffrn_measurement_details
;
#__ type_ start__ end____ width___ exp.time_
  1 omega -179.00    0.00   1.0000   10.0000
omega____ theta____ kappa____ phi______ frames
    -      -90.0000   60.0000 -108.0000 179

#__ type_ start__ end____ width___ exp.time_
  2 omega -110.00   69.00   1.0000   10.0000
omega____ theta____ kappa____ phi______ frames
    -      -21.0000   60.0000   36.0000 179

#__ type_ start__ end____ width___ exp.time_
  3 omega -179.00    0.00   1.0000   10.0000
omega____ theta____ kappa____ phi______ frames
    -      -90.0000   48.0000  108.0000 179

#__ type_ start__ end____ width___ exp.time_
  4 omega -179.00    0.00   1.0000   10.0000
omega____ theta____ kappa____ phi______ frames
    -      -90.0000   48.0000    0.0000 179

#__ type_ start__ end____ width___ exp.time_
  5 omega -179.00    0.00   1.0000   10.0000
omega____ theta____ kappa____ phi______ frames
    -      -90.0000   48.0000 -180.0000 179

#__ type_ start__ end____ width___ exp.time_
  6 omega -179.00    0.00   1.0000   10.0000
omega____ theta____ kappa____ phi______ frames
    -      -90.0000   60.0000  -72.0000 179

#__ type_ start__ end____ width___ exp.time_
  7 omega -179.00    0.00   1.0000   10.0000
omega____ theta____ kappa____ phi______ frames
    -      -90.0000   60.0000   72.0000 179

#__ type_ start__ end____ width___ exp.time_
  8 omega -110.00   69.00   1.0000   10.0000
omega____ theta____ kappa____ phi______ frames
    -      -21.0000   60.0000 -108.0000 179

#__ type_ start__ end____ width___ exp.time_
  9 omega -179.00    0.00   1.0000   10.0000
omega____ theta____ kappa____ phi______ frames
    -      -90.0000   60.0000  144.0000 179

#__ type_ start__ end____ width___ exp.time_
 10 omega -179.00    0.00   1.0000   10.0000
omega____ theta____ kappa____ phi______ frames
    -      -90.0000   60.0000 -144.0000 179

#__ type_ start__ end____ width___ exp.time_
 11 omega -179.00    0.00   1.0000   10.0000
omega____ theta____ kappa____ phi______ frames
    -      -90.0000   60.0000  -36.0000 179

#__ type_ start__ end____ width___ exp.time_
 12 omega -179.00    0.00   1.0000   10.0000
omega____ theta____ kappa____ phi______ frames
    -      -90.0000   60.0000   36.0000 179

#__ type_ start__ end____ width___ exp.time_
 13 omega -110.00   69.00   1.0000   10.0000
omega____ theta____ kappa____ phi______ frames
    -      -21.0000   60.0000 -180.0000 179

#__ type_ start__ end____ width___ exp.time_
 14 omega -110.00   69.00   1.0000   10.0000
omega____ theta____ kappa____ phi______ frames
    -      -21.0000   36.0000 -108.0000 179

#__ type_ start__ end____ width___ exp.time_
 15 omega -179.00    0.00   1.0000   10.0000
omega____ theta____ kappa____ phi______ frames
    -      -90.0000   60.0000 -180.0000 179
;
_diffrn_measurement_device AFC11
_diffrn_measurement_device_type 'Rigaku Saturn944+ (2x2 bin mode)'
_diffrn_measurement_method '\w scans'
_diffrn_orient_matrix_type 'CrysAlisPro convention (1999,Acta A55,543-557)'
_diffrn_orient_matrix_UB_11 -0.1516985000
_diffrn_orient_matrix_UB_12 0.0161226000
_diffrn_orient_matrix_UB_13 -0.0002552000
_diffrn_orient_matrix_UB_21 -0.0147416000
_diffrn_orient_matrix_UB_22 -0.1514320000
_diffrn_orient_matrix_UB_23 0.0224783000
_diffrn_orient_matrix_UB_31 0.0093700000
_diffrn_orient_matrix_UB_32 0.0236059000
_diffrn_orient_matrix_UB_33 0.1451706000
_diffrn_radiation_monochromator graphite
_diffrn_radiation_probe x-ray
_diffrn_radiation_type CuK\a
_diffrn_radiation_wavelength 1.54184
_diffrn_reflns_av_R_equivalents 0.0254
_diffrn_reflns_av_unetI/netI 0.0125
_diffrn_reflns_Laue_measured_fraction_full 0.995
_diffrn_reflns_Laue_measured_fraction_max 0.995
_diffrn_reflns_limit_h_max 12
_diffrn_reflns_limit_h_min -12
_diffrn_reflns_limit_k_max 11
_diffrn_reflns_limit_k_min -11
_diffrn_reflns_limit_l_max 12
_diffrn_reflns_limit_l_min -11
_diffrn_reflns_number 18922
_diffrn_reflns_point_group_measured_fraction_full 0.988
_diffrn_reflns_point_group_measured_fraction_max 0.988
_diffrn_reflns_theta_full 67.296
_diffrn_reflns_theta_max 67.296
_diffrn_reflns_theta_min 4.207
_diffrn_source 'sealed X-ray tube'
_diffrn_source_type 'Rigaku MicroMax-003'
_exptl_absorpt_coefficient_mu 1.541
_exptl_absorpt_correction_T_max 1.00000
_exptl_absorpt_correction_T_min 0.53662
_exptl_absorpt_correction_type multi-scan
_exptl_absorpt_process_details
;
CrysAlisPro, Agilent Technologies,
Version 1.171.37.35 (release 13-08-2014 CrysAlis171 .NET)
(compiled Aug 13 2014,18:06:01)
Empirical absorption correction using spherical harmonics,
 implemented in SCALE3 ABSPACK scaling algorithm.
;
_exptl_crystal_colour colourless
_exptl_crystal_colour_primary colourless
_exptl_crystal_density_diffrn 1.326
_exptl_crystal_description block
_exptl_crystal_F_000 443
_exptl_crystal_recrystallization_method 'Re-crystallisation from solvent: MTBE/hexane'
_exptl_crystal_size_max 0.07
_exptl_crystal_size_mid 0.07
_exptl_crystal_size_min 0.06
_refine_diff_density_max 0.633
_refine_diff_density_min -0.661
_refine_diff_density_rms 0.068
_refine_ls_abs_structure_details
;
 Flack x determined using 1718 quotients [(I+)-(I-)]/[(I+)+(I-)]
 (Parsons, Flack and Wagner, Acta Cryst. B69 (2013) 249-259).
;
_refine_ls_abs_structure_Flack 0.011(5)
_refine_ls_extinction_method none
_refine_ls_goodness_of_fit_ref 1.046
_refine_ls_hydrogen_treatment constr
_refine_ls_matrix_type full
_refine_ls_number_parameters 276
_refine_ls_number_reflns 3740
_refine_ls_number_restraints 181
_refine_ls_restrained_S_all 1.022
_refine_ls_R_factor_all 0.0351
_refine_ls_R_factor_gt 0.0351
_refine_ls_shift/su_max 0.001
_refine_ls_shift/su_mean 0.000
_refine_ls_structure_factor_coef Fsqd
_refine_ls_weighting_details 'w=1/[\s^2^(Fo^2^)+(0.0546P)^2^+0.5245P] where P=(Fo^2^+2Fc^2^)/3'
_refine_ls_weighting_scheme calc
_refine_ls_wR_factor_gt 0.0940
_refine_ls_wR_factor_ref 0.0940
_reflns_Friedel_coverage 0.869
_reflns_Friedel_fraction_full 0.981
_reflns_Friedel_fraction_max 0.981
_reflns_number_gt 3738
_reflns_number_total 3740
_reflns_threshold_expression 'I > 2\s(I)'
_cod_data_source_file d1sc01029h2.cif
_cod_data_source_block Kaasik_C18H22N3O7P
_cod_depositor_comments 'Adding full bibliography for 1562115.cif.'
_cod_database_code 1562115
_shelx_shelxl_version_number 2016/6
_chemical_oxdiff_formula 'C18 H22 N3 O7 P'
_shelx_space_group_comment
;
The symmetry employed for this shelxl refinement is uniquely defined
by the following loop, which should always be used as a source of
symmetry information in preference to the above space-group names.
They are only intended as comments.
;
_reflns_odcompleteness_completeness 99.50
_reflns_odcompleteness_iscentric 1
_reflns_odcompleteness_theta 67.18
_olex2_refinement_description
;
1. Fixed Uiso
 At 1.2 times of:
  All C(H) groups, {H13A,H13B,H13} of C13, All C(H,H) groups
 At 1.5 times of:
  {H13C,H13D,H13E} of C13A, {H17A,H17B,H17C} of C17, {H13F,H13G,H13H} of C13B,
   {H15A,H15B,H15C} of C15
2. Restrained distances
 C13-C13A \\sim C13A-C13B
 with sigma of 0.02
3. Uiso/Uaniso restraints and constraints
All non-hydrogen atoms have similar U: within 1.7A with sigma of 0.04 and sigma
for terminal atoms of 0.08
4. Others
 Sof(H13A)=Sof(H13B)=Sof(C13A)=Sof(H13C)=Sof(H13D)=Sof(H13E)=1-FVAR(1)
 Sof(H13)=Sof(C13B)=Sof(H13F)=Sof(H13G)=Sof(H13H)=FVAR(1)
5.a Ternary CH refined with riding coordinates:
 C7(H7), C11(H11), C8(H8)
5.b Secondary CH2 refined with riding coordinates:
 C13(H13A,H13B), C14(H14A,H14B), C16(H16A,H16B)
5.c Aromatic/amide H refined with riding coordinates:
 C5(H5), C3(H3), C6(H6), C2(H2), C13(H13)
5.d Idealised Me refined as rotating group:
 C15(H15A,H15B,H15C), C17(H17A,H17B,H17C), C13A(H13C,H13D,H13E), C13B(H13F,
 H13G,H13H)
;
_olex2_submission_special_instructions 'No special instructions were received'

loop_
_space_group_symop_operation_xyz
'x, y, z'
'-x, y+1/2, -z'

loop_
_atom_site_label
_atom_site_type_symbol
_atom_site_fract_x
_atom_site_fract_y
_atom_site_fract_z
_atom_site_U_iso_or_equiv
_atom_site_adp_type
_atom_site_occupancy
_atom_site_site_symmetry_order
_atom_site_calc_flag
_atom_site_refinement_flags_posn
_atom_site_refinement_flags_adp
_atom_site_refinement_flags_occupancy
_atom_site_disorder_assembly
_atom_site_disorder_group
P001 P 0.35326(7) 0.61730(7) 0.41520(6) 0.02243(19) Uani 1 1 d . U . . .
O2 O 0.6962(2) 0.5586(3) 0.4771(2) 0.0337(5) Uani 1 1 d . U . . .
O4 O 0.4005(2) 0.7070(2) 0.51871(19) 0.0290(5) Uani 1 1 d . U . . .
O5 O 0.23869(19) 0.5186(2) 0.4469(2) 0.0272(5) Uani 1 1 d . U . . .
O3 O 0.6195(2) 0.6777(2) 0.3076(2) 0.0358(5) Uani 1 1 d . U . . .
O6 O 0.2991(2) 0.6888(2) 0.2913(2) 0.0315(5) Uani 1 1 d . U . . .
C4 C 0.3367(3) 0.3719(3) 0.2158(3) 0.0215(6) Uani 1 1 d . U . . .
C12 C 0.6139(3) 0.5803(3) 0.3937(3) 0.0258(7) Uani 1 1 d . U . . .
N2 N 0.5314(3) 0.1779(4) 0.0265(3) 0.0529(9) Uani 1 1 d . U . . .
O1A O -0.0857(3) 0.1771(4) 0.0552(4) 0.0728(10) Uani 1 1 d . U . . .
C7 C 0.4687(3) 0.4419(3) 0.2369(2) 0.0210(6) Uani 1 1 d . U . . .
H7 H 0.474520 0.515700 0.173111 0.025 Uiso 1 1 calc R . . . .
C5 C 0.3047(3) 0.2618(3) 0.2902(3) 0.0263(6) Uani 1 1 d . U . . .
H5 H 0.367193 0.230023 0.353491 0.032 Uiso 1 1 calc R . . . .
C3 C 0.2460(3) 0.4171(3) 0.1210(3) 0.0288(6) Uani 1 1 d . U . . .
H3 H 0.266602 0.492413 0.070412 0.035 Uiso 1 1 calc R . . . .
C9 C 0.5544(3) 0.2488(3) 0.1085(3) 0.0329(7) Uani 1 1 d . U . . .
N3 N 0.8119(3) 0.4570(4) 0.1836(4) 0.0563(10) Uani 1 1 d . U . . .
C11 C 0.4849(3) 0.5031(3) 0.3731(3) 0.0210(6) Uani 1 1 d . U . . .
H11 H 0.486526 0.427326 0.435366 0.025 Uiso 1 1 calc R . . . .
C8 C 0.5848(3) 0.3399(3) 0.2174(3) 0.0263(6) Uani 1 1 d . U . . .
H8 H 0.595428 0.283899 0.295998 0.032 Uiso 1 1 calc R . . . .
C10 C 0.7126(3) 0.4063(4) 0.1981(3) 0.0365(8) Uani 1 1 d . U . . .
C6 C 0.1846(3) 0.1988(3) 0.2733(3) 0.0362(7) Uani 1 1 d . U . . .
H6 H 0.161903 0.125686 0.325825 0.043 Uiso 1 1 calc R . . . .
N1 N -0.0308(4) 0.1750(4) 0.1606(4) 0.0631(11) Uani 1 1 d . U . . .
C1 C 0.0974(3) 0.2444(4) 0.1780(4) 0.0411(9) Uani 1 1 d . U . . .
C2 C 0.1250(3) 0.3509(4) 0.1010(3) 0.0379(8) Uani 1 1 d . U . . .
H2 H 0.062985 0.378973 0.035555 0.045 Uiso 1 1 calc R . . . .
O1B O -0.0782(4) 0.1218(6) 0.2539(6) 0.126(2) Uani 1 1 d . U . . .
C15 C 0.0176(3) 0.4457(5) 0.4840(4) 0.0474(9) Uani 1 1 d . U . . .
H15A H 0.037072 0.362905 0.438457 0.071 Uiso 1 1 calc GR . . . .
H15B H -0.076874 0.467131 0.471145 0.071 Uiso 1 1 calc GR . . . .
H15C H 0.039387 0.433660 0.575036 0.071 Uiso 1 1 calc GR . . . .
C13 C 0.7381(4) 0.7623(5) 0.3145(4) 0.0557(12) Uani 1 1 d D U . . .
H13A H 0.812593 0.719900 0.271658 0.067 Uiso 0.53(3) 1 calc R . P A 1
H13B H 0.766320 0.783327 0.403679 0.067 Uiso 0.53(3) 1 calc R . P A 1
H13 H 0.795747 0.772016 0.387952 0.067 Uiso 0.47(3) 1 calc R . P A 2
C14 C 0.0980(3) 0.5568(4) 0.4345(4) 0.0479(10) Uani 1 1 d . U . . .
H14A H 0.071977 0.573972 0.344080 0.058 Uiso 1 1 calc R . . . .
H14B H 0.082981 0.639608 0.483497 0.058 Uiso 1 1 calc R . . . .
C16 C 0.3275(5) 0.8264(4) 0.2575(4) 0.0505(10) Uani 1 1 d . U . . .
H16A H 0.328400 0.883276 0.334610 0.061 Uiso 1 1 calc R . . . .
H16B H 0.416057 0.831594 0.221223 0.061 Uiso 1 1 calc R . . . .
C17 C 0.2274(8) 0.8747(5) 0.1652(5) 0.087(2) Uani 1 1 d . U . . .
H17A H 0.215482 0.809465 0.095938 0.130 Uiso 1 1 calc GR . . . .
H17B H 0.255744 0.960600 0.130559 0.130 Uiso 1 1 calc GR . . . .
H17C H 0.143197 0.886634 0.206570 0.130 Uiso 1 1 calc GR . . . .
C13A C 0.6838(17) 0.8965(17) 0.2377(13) 0.072(5) Uani 0.53(3) 1 d D U P A 1
H13C H 0.643217 0.870246 0.154939 0.109 Uiso 0.53(3) 1 calc GR . P A 1
H13D H 0.758230 0.957324 0.224713 0.109 Uiso 0.53(3) 1 calc GR . P A 1
H13E H 0.617693 0.942017 0.287573 0.109 Uiso 0.53(3) 1 calc GR . P A 1
C13B C 0.755(2) 0.827(2) 0.1980(13) 0.073(6) Uani 0.47(3) 1 d D U P A 2
H13F H 0.763440 0.760324 0.130700 0.110 Uiso 0.47(3) 1 calc GR . P A 2
H13G H 0.835748 0.882169 0.204461 0.110 Uiso 0.47(3) 1 calc GR . P A 2
H13H H 0.678360 0.884679 0.177463 0.110 Uiso 0.47(3) 1 calc GR . P A 2

loop_
_atom_site_aniso_label
_atom_site_aniso_U_11
_atom_site_aniso_U_22
_atom_site_aniso_U_33
_atom_site_aniso_U_23
_atom_site_aniso_U_13
_atom_site_aniso_U_12
P001 0.0254(3) 0.0208(3) 0.0207(3) -0.0027(3) -0.0021(2) 0.0021(3)
O2 0.0241(10) 0.0403(12) 0.0360(12) -0.0087(10) -0.0052(9) 0.0002(9)
O4 0.0356(11) 0.0270(11) 0.0240(11) -0.0066(9) -0.0028(9) 0.0027(9)
O5 0.0191(10) 0.0298(11) 0.0326(11) -0.0020(9) 0.0004(8) 0.0037(8)
O3 0.0409(12) 0.0366(12) 0.0299(11) -0.0004(10) 0.0012(9) -0.0182(11)
O6 0.0432(13) 0.0243(11) 0.0260(11) -0.0010(9) -0.0077(9) 0.0044(10)
C4 0.0247(14) 0.0184(14) 0.0213(14) -0.0035(11) -0.0005(11) 0.0030(11)
C12 0.0239(14) 0.0289(17) 0.0247(14) -0.0076(11) 0.0010(11) -0.0017(11)
N2 0.053(2) 0.056(2) 0.0488(19) -0.0289(18) -0.0023(15) 0.0109(16)
O1A 0.0545(18) 0.0575(19) 0.102(3) -0.0173(19) -0.0409(18) -0.0045(15)
C7 0.0257(14) 0.0223(14) 0.0149(13) 0.0000(11) 0.0000(10) 0.0015(11)
C5 0.0287(15) 0.0242(15) 0.0255(14) -0.0024(12) -0.0055(11) 0.0007(12)
C3 0.0349(16) 0.0253(15) 0.0254(15) -0.0023(12) -0.0075(12) 0.0030(12)
C9 0.0336(16) 0.0334(17) 0.0315(17) -0.0059(15) 0.0009(13) 0.0083(14)
N3 0.0347(18) 0.071(2) 0.065(2) -0.021(2) 0.0174(15) -0.0068(17)
C11 0.0234(14) 0.0211(13) 0.0183(13) -0.0016(11) -0.0011(10) -0.0007(11)
C8 0.0264(15) 0.0311(16) 0.0212(14) -0.0031(12) -0.0009(11) 0.0049(13)
C10 0.0317(18) 0.046(2) 0.0323(17) -0.0107(15) 0.0057(13) 0.0050(16)
C6 0.0381(17) 0.0261(16) 0.0439(19) 0.0021(14) -0.0047(14) -0.0063(14)
N1 0.0427(19) 0.052(2) 0.092(3) 0.013(2) -0.031(2) -0.0140(17)
C1 0.0314(17) 0.0289(17) 0.061(2) -0.0059(16) -0.0134(16) -0.0046(14)
C2 0.0372(17) 0.0337(18) 0.0406(19) -0.0063(14) -0.0199(14) 0.0037(15)
O1B 0.080(3) 0.129(4) 0.162(4) 0.085(4) -0.058(3) -0.070(3)
C15 0.0236(17) 0.060(3) 0.059(2) -0.005(2) 0.0031(15) 0.0006(17)
C13 0.056(2) 0.062(3) 0.049(2) -0.008(2) 0.0075(18) -0.040(2)
C14 0.0252(16) 0.051(2) 0.068(3) 0.010(2) 0.0043(16) 0.0125(16)
C16 0.087(3) 0.0276(19) 0.036(2) 0.0064(15) -0.0083(19) -0.0029(19)
C17 0.169(7) 0.037(2) 0.050(3) 0.000(2) -0.036(3) 0.020(3)
C13A 0.093(9) 0.079(9) 0.045(6) 0.018(6) -0.002(5) -0.058(8)
C13B 0.093(11) 0.086(11) 0.041(6) 0.014(6) 0.001(6) -0.065(10)

loop_
_atom_type_symbol
_atom_type_description
_atom_type_scat_dispersion_real
_atom_type_scat_dispersion_imag
_atom_type_scat_source
C C 0.0181 0.0091 'International Tables Vol C Tables 4.2.6.8 and 6.1.1.4'
H H 0.0000 0.0000 'International Tables Vol C Tables 4.2.6.8 and 6.1.1.4'
N N 0.0311 0.0180 'International Tables Vol C Tables 4.2.6.8 and 6.1.1.4'
O O 0.0492 0.0322 'International Tables Vol C Tables 4.2.6.8 and 6.1.1.4'
P P 0.2955 0.4335 'International Tables Vol C Tables 4.2.6.8 and 6.1.1.4'

loop_
_geom_angle_atom_site_label_1
_geom_angle_atom_site_label_2
_geom_angle_atom_site_label_3
_geom_angle
_geom_angle_site_symmetry_1
_geom_angle_site_symmetry_3
_geom_angle_publ_flag
O4 P001 O5 116.20(12) . . ?
O4 P001 O6 115.30(12) . . ?
O4 P001 C11 110.29(13) . . ?
O5 P001 C11 102.25(12) . . ?
O6 P001 O5 103.44(12) . . ?
O6 P001 C11 108.29(13) . . ?
C14 O5 P001 122.5(2) . . ?
C12 O3 C13 116.7(3) . . ?
C16 O6 P001 124.9(2) . . ?
C5 C4 C7 120.5(3) . . ?
C5 C4 C3 119.6(3) . . ?
C3 C4 C7 119.9(3) . . ?
O2 C12 O3 125.4(3) . . ?
O2 C12 C11 124.8(3) . . ?
O3 C12 C11 109.8(2) . . ?
C4 C7 H7 108.8 . . ?
C4 C7 C11 111.7(2) . . ?
C4 C7 C8 109.7(2) . . ?
C11 C7 H7 108.8 . . ?
C11 C7 C8 109.1(2) . . ?
C8 C7 H7 108.8 . . ?
C4 C5 H5 119.5 . . ?
C6 C5 C4 121.1(3) . . ?
C6 C5 H5 119.5 . . ?
C4 C3 H3 120.2 . . ?
C2 C3 C4 119.6(3) . . ?
C2 C3 H3 120.2 . . ?
N2 C9 C8 179.1(4) . . ?
P001 C11 H11 107.7 . . ?
C12 C11 P001 106.09(19) . . ?
C12 C11 C7 112.4(2) . . ?
C12 C11 H11 107.7 . . ?
C7 C11 P001 115.00(19) . . ?
C7 C11 H11 107.7 . . ?
C7 C8 H8 107.8 . . ?
C9 C8 C7 111.7(2) . . ?
C9 C8 H8 107.8 . . ?
C10 C8 C7 112.9(3) . . ?
C10 C8 C9 108.7(3) . . ?
C10 C8 H8 107.8 . . ?
N3 C10 C8 179.5(5) . . ?
C5 C6 H6 120.9 . . ?
C5 C6 C1 118.2(3) . . ?
C1 C6 H6 120.9 . . ?
O1A N1 C1 117.7(4) . . ?
O1A N1 O1B 123.8(4) . . ?
O1B N1 C1 118.4(4) . . ?
C6 C1 N1 117.5(3) . . ?
C2 C1 C6 123.0(3) . . ?
C2 C1 N1 119.5(3) . . ?
C3 C2 H2 120.7 . . ?
C1 C2 C3 118.5(3) . . ?
C1 C2 H2 120.7 . . ?
H15A C15 H15B 109.5 . . ?
H15A C15 H15C 109.5 . . ?
H15B C15 H15C 109.5 . . ?
C14 C15 H15A 109.5 . . ?
C14 C15 H15B 109.5 . . ?
C14 C15 H15C 109.5 . . ?
O3 C13 H13A 111.5 . . ?
O3 C13 H13B 111.5 . . ?
O3 C13 H13 124.5 . . ?
O3 C13 C13A 101.2(5) . . ?
H13A C13 H13B 109.4 . . ?
C13A C13 H13A 111.5 . . ?
C13A C13 H13B 111.5 . . ?
C13B C13 O3 110.9(5) . . ?
C13B C13 H13 124.5 . . ?
O5 C14 C15 108.5(3) . . ?
O5 C14 H14A 110.0 . . ?
O5 C14 H14B 110.0 . . ?
C15 C14 H14A 110.0 . . ?
C15 C14 H14B 110.0 . . ?
H14A C14 H14B 108.4 . . ?
O6 C16 H16A 109.7 . . ?
O6 C16 H16B 109.7 . . ?
H16A C16 H16B 108.2 . . ?
C17 C16 O6 109.9(4) . . ?
C17 C16 H16A 109.7 . . ?
C17 C16 H16B 109.7 . . ?
C16 C17 H17A 109.5 . . ?
C16 C17 H17B 109.5 . . ?
C16 C17 H17C 109.5 . . ?
H17A C17 H17B 109.5 . . ?
H17A C17 H17C 109.5 . . ?
H17B C17 H17C 109.5 . . ?
C13 C13A H13C 109.5 . . ?
C13 C13A H13D 109.5 . . ?
C13 C13A H13E 109.5 . . ?
H13C C13A H13D 109.5 . . ?
H13C C13A H13E 109.5 . . ?
H13D C13A H13E 109.5 . . ?
C13 C13B H13F 109.5 . . ?
C13 C13B H13G 109.5 . . ?
C13 C13B H13H 109.5 . . ?
H13F C13B H13G 109.5 . . ?
H13F C13B H13H 109.5 . . ?
H13G C13B H13H 109.5 . . ?

loop_
_geom_bond_atom_site_label_1
_geom_bond_atom_site_label_2
_geom_bond_distance
_geom_bond_site_symmetry_2
_geom_bond_publ_flag
P001 O4 1.472(2) . ?
P001 O5 1.567(2) . ?
P001 O6 1.561(2) . ?
P001 C11 1.822(3) . ?
O2 C12 1.200(4) . ?
O5 C14 1.469(4) . ?
O3 C12 1.332(4) . ?
O3 C13 1.463(4) . ?
O6 C16 1.451(4) . ?
C4 C7 1.512(4) . ?
C4 C5 1.396(4) . ?
C4 C3 1.396(4) . ?
C12 C11 1.520(4) . ?
N2 C9 1.132(5) . ?
O1A N1 1.215(5) . ?
C7 H7 1.0000 . ?
C7 C11 1.559(4) . ?
C7 C8 1.573(4) . ?
C5 H5 0.9500 . ?
C5 C6 1.369(5) . ?
C3 H3 0.9500 . ?
C3 C2 1.396(5) . ?
C9 C8 1.483(4) . ?
N3 C10 1.138(5) . ?
C11 H11 1.0000 . ?
C8 H8 1.0000 . ?
C8 C10 1.473(5) . ?
C6 H6 0.9500 . ?
C6 C1 1.380(5) . ?
N1 C1 1.472(5) . ?
N1 O1B 1.233(6) . ?
C1 C2 1.373(6) . ?
C2 H2 0.9500 . ?
C15 H15A 0.9800 . ?
C15 H15B 0.9800 . ?
C15 H15C 0.9800 . ?
C15 C14 1.483(6) . ?
C13 H13A 0.9900 . ?
C13 H13B 0.9900 . ?
C13 H13 0.9500 . ?
C13 C13A 1.645(16) . ?
C13 C13B 1.405(12) . ?
C14 H14A 0.9900 . ?
C14 H14B 0.9900 . ?
C16 H16A 0.9900 . ?
C16 H16B 0.9900 . ?
C16 C17 1.451(6) . ?
C17 H17A 0.9800 . ?
C17 H17B 0.9800 . ?
C17 H17C 0.9800 . ?
C13A H13C 0.9800 . ?
C13A H13D 0.9800 . ?
C13A H13E 0.9800 . ?
C13B H13F 0.9800 . ?
C13B H13G 0.9800 . ?
C13B H13H 0.9800 . ?
